data_4330549
loop_
_publ_author_name
'Vadapalli Chandrasekhar'
'Bani Mahanti'
'Priyanka Bandipalli'
'Kotamarthi Bhanuprakash'

_publ_contact_author_email vc@iitk.ac.in
_publ_section_title
;
 Cyclometalated Iridium(III) Complexes Containing Hydroxide/Chloride
 Ligands: Isolation of Heterobridged Dinuclear Iridium(III) Compounds
 Containing \m-OH and \m-Pyrazole Ligands
;
_journal_name_full 'Inorganic Chemistry'
_journal_page_first 10536
_journal_page_last 10547
_journal_paper_doi 10.1021/ic300694m
_journal_volume 51
_journal_year 2012
_chemical_formula_sum 'C32 H26 Cl Ir N4'
_chemical_formula_weight 694.22
_chemical_name_systematic
;
 ?
;
_space_group_IT_number 2
_symmetry_cell_setting triclinic
_symmetry_space_group_name_Hall '-P 1'
_symmetry_space_group_name_H-M 'P -1'
_atom_sites_solution_hydrogens geom
_atom_sites_solution_primary direct
_atom_sites_solution_secondary difmap
_audit_creation_method SHELXL-97
_cell_angle_alpha 90.63
_cell_angle_beta 93.86
_cell_angle_gamma 109.13
_cell_formula_units_Z 2
_cell_length_a 8.200
_cell_length_b 12.309
_cell_length_c 13.904
_cell_measurement_temperature 293(2)
_cell_volume 1322.064
_computing_structure_refinement 'SHELXL-97 (Sheldrick, 1997)'
_computing_structure_solution 'SHELXS-97 (Sheldrick, 1990)'
_diffrn_ambient_temperature 293(2)
_diffrn_measured_fraction_theta_full 0.975
_diffrn_measured_fraction_theta_max 0.975
_diffrn_radiation_monochromator graphite
_diffrn_radiation_source 'fine-focus sealed tube'
_diffrn_radiation_type MoK\a
_diffrn_radiation_wavelength 0.71073
_diffrn_reflns_av_R_equivalents 0.0271
_diffrn_reflns_av_sigmaI/netI 0.0579
_diffrn_reflns_limit_h_max 9
_diffrn_reflns_limit_h_min -9
_diffrn_reflns_limit_k_max 11
_diffrn_reflns_limit_k_min -14
_diffrn_reflns_limit_l_max 16
_diffrn_reflns_limit_l_min -15
_diffrn_reflns_number 7071
_diffrn_reflns_theta_full 25.50
_diffrn_reflns_theta_max 25.50
_diffrn_reflns_theta_min 2.25
_exptl_absorpt_coefficient_mu 5.180
_exptl_absorpt_correction_T_max 0.8235
_exptl_absorpt_correction_T_min 0.6417
_exptl_absorpt_correction_type empirical
_exptl_crystal_density_diffrn 1.744
_exptl_crystal_F_000 680
_exptl_crystal_size_max 0.09
_exptl_crystal_size_mid 0.05
_exptl_crystal_size_min 0.04
_refine_diff_density_max 2.239
_refine_diff_density_min -0.793
_refine_diff_density_rms 0.161
_refine_ls_extinction_method none
_refine_ls_goodness_of_fit_ref 1.027
_refine_ls_hydrogen_treatment mixed
_refine_ls_matrix_type full
_refine_ls_number_parameters 348
_refine_ls_number_reflns 4783
_refine_ls_number_restraints 0
_refine_ls_restrained_S_all 1.027
_refine_ls_R_factor_all 0.0410
_refine_ls_R_factor_gt 0.0347
_refine_ls_shift/su_max 0.001
_refine_ls_shift/su_mean 0.000
_refine_ls_structure_factor_coef Fsqd
_refine_ls_weighting_details 'calc w=1/[\s^2^(Fo^2^)+(0.0401P)^2^+0.0000P] where P=(Fo^2^+2Fc^2^)/3'
_refine_ls_weighting_scheme calc
_refine_ls_wR_factor_gt 0.0776
_refine_ls_wR_factor_ref 0.0814
_reflns_number_gt 4242
_reflns_number_total 4783
_reflns_threshold_expression >2sigma(I)
_cod_data_source_file ic300694m_si_002_4.cif
_cod_data_source_block complex4
_cod_original_cell_volume 1322.1
_cod_database_code 4330549

loop_
_symmetry_equiv_pos_as_xyz
'x, y, z'
'-x, -y, -z'

loop_
_atom_site_label
_atom_site_type_symbol
_atom_site_fract_x
_atom_site_fract_y
_atom_site_fract_z
_atom_site_U_iso_or_equiv
_atom_site_adp_type
_atom_site_occupancy
_atom_site_symmetry_multiplicity
_atom_site_calc_flag
_atom_site_refinement_flags
Ir1 Ir 0.84278(3) 0.175246(19) 0.738358(14) 0.01587(9) Uani 1 1 d .
Cl1 Cl 0.60307(17) 0.04339(12) 0.63037(9) 0.0187(3) Uani 1 1 d .
N1 N 1.0095(6) 0.1640(4) 0.6386(3) 0.0154(10) Uani 1 1 d .
N2 N 0.6851(6) 0.1815(4) 0.8452(3) 0.0169(10) Uani 1 1 d .
N3 N 0.7887(6) 0.3185(4) 0.6632(3) 0.0168(10) Uani 1 1 d .
N4 N 0.6934(6) 0.2877(5) 0.5762(3) 0.0195(11) Uani 1 1 d .
C1 C 1.0537(7) 0.2338(5) 0.5641(4) 0.0224(13) Uani 1 1 d .
H1 H 1.0116 0.2952 0.5583 0.027 Uiso 1 1 calc R
C2 C 1.1599(8) 0.2177(6) 0.4955(4) 0.0255(14) Uani 1 1 d .
H2 H 1.1873 0.2672 0.4445 0.031 Uiso 1 1 calc R
C3 C 1.2240(8) 0.1278(5) 0.5039(4) 0.0248(14) Uani 1 1 d .
H3 H 1.2951 0.1154 0.4586 0.030 Uiso 1 1 calc R
C4 C 1.1811(7) 0.0564(5) 0.5805(4) 0.0192(12) Uani 1 1 d .
H4 H 1.2247 -0.0042 0.5876 0.023 Uiso 1 1 calc R
C5 C 1.0721(7) 0.0748(5) 0.6478(4) 0.0180(12) Uani 1 1 d .
C6 C 1.0192(7) 0.0084(5) 0.7324(4) 0.0182(12) Uani 1 1 d .
C7 C 1.0739(7) -0.0860(5) 0.7573(4) 0.0238(13) Uani 1 1 d .
H7 H 1.1426 -0.1100 0.7171 0.029 Uiso 1 1 calc R
C8 C 1.0252(8) -0.1426(5) 0.8415(4) 0.0262(14) Uani 1 1 d .
H8 H 1.0614 -0.2044 0.8586 0.031 Uiso 1 1 calc R
C9 C 0.9215(8) -0.1060(5) 0.9004(4) 0.0238(13) Uani 1 1 d .
H9 H 0.8908 -0.1428 0.9577 0.029 Uiso 1 1 calc R
C10 C 0.8627(7) -0.0156(5) 0.8753(4) 0.0215(13) Uani 1 1 d .
H10 H 0.7912 0.0058 0.9154 0.026 Uiso 1 1 calc R
C11 C 0.9092(7) 0.0437(5) 0.7909(4) 0.0162(12) Uani 1 1 d .
C12 C 0.5142(7) 0.1237(5) 0.8435(4) 0.0204(12) Uani 1 1 d .
H12 H 0.4602 0.0769 0.7898 0.025 Uiso 1 1 calc R
C13 C 0.4169(8) 0.1312(6) 0.9180(4) 0.0255(14) Uani 1 1 d .
H13 H 0.2988 0.0909 0.9142 0.031 Uiso 1 1 calc R
C14 C 0.4962(8) 0.1996(6) 0.9993(4) 0.0298(15) Uani 1 1 d .
H14 H 0.4322 0.2056 1.0506 0.036 Uiso 1 1 calc R
C15 C 0.6713(8) 0.2584(5) 1.0024(4) 0.0238(13) Uani 1 1 d .
H15 H 0.7261 0.3046 1.0563 0.029 Uiso 1 1 calc R
C16 C 0.7669(7) 0.2491(5) 0.9256(4) 0.0188(12) Uani 1 1 d .
C17 C 0.9537(7) 0.3030(5) 0.9197(4) 0.0202(12) Uani 1 1 d .
C18 C 1.0629(8) 0.3776(5) 0.9921(4) 0.0250(14) Uani 1 1 d .
H18 H 1.0170 0.3964 1.0467 0.030 Uiso 1 1 calc R
C19 C 1.2356(8) 0.4220(6) 0.9820(5) 0.0327(16) Uani 1 1 d .
H19 H 1.3077 0.4723 1.0293 0.039 Uiso 1 1 calc R
C20 C 1.3051(8) 0.3925(6) 0.9012(5) 0.0319(15) Uani 1 1 d .
H20 H 1.4240 0.4210 0.8959 0.038 Uiso 1 1 calc R
C21 C 1.1988(8) 0.3211(6) 0.8283(4) 0.0288(14) Uani 1 1 d .
H21 H 1.2470 0.3019 0.7747 0.035 Uiso 1 1 calc R
C22 C 1.0222(7) 0.2781(5) 0.8345(4) 0.0174(12) Uani 1 1 d .
C23 C 0.8637(7) 0.4334(5) 0.6616(4) 0.0187(12) Uani 1 1 d .
C24 C 0.8169(8) 0.4739(5) 0.5735(4) 0.0234(13) Uani 1 1 d .
H24 H 0.8525 0.5498 0.5544 0.028 Uiso 1 1 calc R
C25 C 0.7080(7) 0.3795(5) 0.5210(4) 0.0182(12) Uani 1 1 d .
C26 C 0.9783(9) 0.5050(6) 0.7431(4) 0.0301(15) Uani 1 1 d .
H26A H 0.9232 0.4856 0.8023 0.045 Uiso 1 1 calc R
H26B H 0.9985 0.5850 0.7316 0.045 Uiso 1 1 calc R
H26C H 1.0866 0.4905 0.7478 0.045 Uiso 1 1 calc R
C27 C 0.6171(7) 0.3679(5) 0.4244(4) 0.0189(12) Uani 1 1 d .
C28 C 0.5759(7) 0.4602(5) 0.3869(4) 0.0218(13) Uani 1 1 d .
H28 H 0.6106 0.5299 0.4217 0.026 Uiso 1 1 calc R
C29 C 0.4832(8) 0.4498(6) 0.2978(4) 0.0295(15) Uani 1 1 d .
H29 H 0.4564 0.5123 0.2731 0.035 Uiso 1 1 calc R
C30 C 0.4315(8) 0.3467(6) 0.2464(4) 0.0330(16) Uani 1 1 d .
H30 H 0.3676 0.3392 0.1874 0.040 Uiso 1 1 calc R
C31 C 0.4735(9) 0.2543(6) 0.2817(4) 0.0315(15) Uani 1 1 d .
H31 H 0.4400 0.1852 0.2461 0.038 Uiso 1 1 calc R
C32 C 0.5661(8) 0.2650(5) 0.3707(4) 0.0239(13) Uani 1 1 d .
H32 H 0.5943 0.2026 0.3945 0.029 Uiso 1 1 calc R
H37 H 0.628(8) 0.220(6) 0.569(4) 0.015(16) Uiso 1 1 d .

loop_
_atom_site_aniso_label
_atom_site_aniso_U_11
_atom_site_aniso_U_22
_atom_site_aniso_U_33
_atom_site_aniso_U_23
_atom_site_aniso_U_13
_atom_site_aniso_U_12
Ir1 0.01650(13) 0.01466(13) 0.01635(12) 0.00086(9) 0.00009(8) 0.00519(9)
Cl1 0.0201(7) 0.0160(7) 0.0192(6) -0.0016(6) -0.0013(5) 0.0055(6)
N1 0.015(2) 0.015(3) 0.019(2) 0.003(2) 0.0022(18) 0.0069(19)
N2 0.022(3) 0.017(3) 0.014(2) 0.001(2) 0.0006(18) 0.009(2)
N3 0.018(2) 0.019(3) 0.017(2) 0.000(2) -0.0022(18) 0.011(2)
N4 0.020(3) 0.020(3) 0.018(2) 0.002(2) -0.002(2) 0.006(2)
C1 0.023(3) 0.020(3) 0.026(3) 0.004(3) 0.007(2) 0.009(3)
C2 0.030(3) 0.023(4) 0.023(3) 0.006(3) 0.008(3) 0.007(3)
C3 0.025(3) 0.020(3) 0.031(3) -0.001(3) 0.011(3) 0.008(3)
C4 0.014(3) 0.016(3) 0.027(3) -0.001(3) -0.001(2) 0.006(2)
C5 0.016(3) 0.014(3) 0.023(3) -0.002(2) -0.004(2) 0.005(2)
C6 0.010(3) 0.020(3) 0.022(3) -0.006(3) -0.006(2) 0.003(2)
C7 0.023(3) 0.025(4) 0.028(3) 0.002(3) 0.000(2) 0.013(3)
C8 0.029(3) 0.019(3) 0.031(3) 0.008(3) -0.001(3) 0.009(3)
C9 0.025(3) 0.025(4) 0.018(3) 0.004(3) -0.006(2) 0.006(3)
C10 0.020(3) 0.018(3) 0.024(3) 0.004(3) -0.001(2) 0.004(3)
C11 0.017(3) 0.010(3) 0.021(3) 0.003(2) -0.008(2) 0.006(2)
C12 0.015(3) 0.024(3) 0.021(3) -0.002(3) -0.002(2) 0.006(2)
C13 0.019(3) 0.032(4) 0.027(3) -0.003(3) 0.004(2) 0.009(3)
C14 0.036(4) 0.036(4) 0.025(3) 0.002(3) 0.002(3) 0.021(3)
C15 0.036(4) 0.027(4) 0.012(3) 0.003(3) -0.001(2) 0.015(3)
C16 0.028(3) 0.011(3) 0.021(3) 0.004(2) -0.004(2) 0.012(2)
C17 0.027(3) 0.013(3) 0.019(3) 0.007(2) -0.003(2) 0.006(2)
C18 0.034(4) 0.021(3) 0.018(3) 0.004(3) -0.005(2) 0.009(3)
C19 0.034(4) 0.018(3) 0.034(4) 0.002(3) -0.016(3) -0.004(3)
C20 0.023(3) 0.026(4) 0.038(4) 0.006(3) -0.010(3) -0.002(3)
C21 0.028(3) 0.029(4) 0.027(3) 0.007(3) -0.002(3) 0.008(3)
C22 0.031(3) 0.010(3) 0.016(3) 0.006(2) 0.002(2) 0.013(3)
C23 0.024(3) 0.012(3) 0.021(3) -0.006(2) -0.004(2) 0.008(2)
C24 0.033(3) 0.016(3) 0.023(3) 0.003(3) 0.001(3) 0.011(3)
C25 0.023(3) 0.018(3) 0.016(3) -0.001(2) 0.003(2) 0.011(3)
C26 0.045(4) 0.018(3) 0.026(3) 0.000(3) -0.006(3) 0.010(3)
C27 0.017(3) 0.017(3) 0.020(3) 0.003(2) 0.004(2) 0.002(2)
C28 0.026(3) 0.017(3) 0.022(3) -0.002(3) 0.002(2) 0.007(3)
C29 0.036(4) 0.032(4) 0.022(3) 0.013(3) 0.004(3) 0.012(3)
C30 0.038(4) 0.032(4) 0.023(3) 0.006(3) -0.008(3) 0.005(3)
C31 0.041(4) 0.024(4) 0.022(3) -0.001(3) -0.005(3) 0.003(3)
C32 0.028(3) 0.017(3) 0.023(3) 0.007(3) 0.003(2) 0.002(3)

loop_
_atom_type_symbol
_atom_type_description
_atom_type_scat_dispersion_real
_atom_type_scat_dispersion_imag
_atom_type_scat_source
C C 0.0033 0.0016 'International Tables Vol C Tables 4.2.6.8 and 6.1.1.4'
H H 0.0000 0.0000 'International Tables Vol C Tables 4.2.6.8 and 6.1.1.4'
N N 0.0061 0.0033 'International Tables Vol C Tables 4.2.6.8 and 6.1.1.4'
Cl Cl 0.1484 0.1585 'International Tables Vol C Tables 4.2.6.8 and 6.1.1.4'
Ir Ir -1.4442 7.9887 'International Tables Vol C Tables 4.2.6.8 and 6.1.1.4'

loop_
_geom_angle_atom_site_label_1
_geom_angle_atom_site_label_2
_geom_angle_atom_site_label_3
_geom_angle
C11 Ir1 C22 87.5(2)
C11 Ir1 N1 80.6(2)
C22 Ir1 N1 96.8(2)
C11 Ir1 N2 95.7(2)
C22 Ir1 N2 81.2(2)
N1 Ir1 N2 175.94(16)
C11 Ir1 N3 172.24(19)
C22 Ir1 N3 94.52(19)
N1 Ir1 N3 91.67(17)
N2 Ir1 N3 92.00(17)
C11 Ir1 Cl1 91.78(16)
C22 Ir1 Cl1 175.10(15)
N1 Ir1 Cl1 87.91(13)
N2 Ir1 Cl1 94.03(13)
N3 Ir1 Cl1 86.82(12)
C1 N1 C5 118.9(5)
C1 N1 Ir1 125.2(4)
C5 N1 Ir1 115.8(4)
C12 N2 C16 119.1(5)
C12 N2 Ir1 125.5(4)
C16 N2 Ir1 115.3(4)
C23 N3 N4 105.1(4)
C23 N3 Ir1 136.4(4)
N4 N3 Ir1 114.6(4)
C25 N4 N3 111.9(5)
N1 C1 C2 122.5(5)
C3 C2 C1 119.2(6)
C2 C3 C4 118.9(5)
C3 C4 C5 120.3(5)
N1 C5 C4 120.2(5)
N1 C5 C6 113.5(5)
C4 C5 C6 126.2(5)
C7 C6 C11 120.9(5)
C7 C6 C5 122.8(5)
C11 C6 C5 116.3(5)
C8 C7 C6 120.0(5)
C7 C8 C9 119.2(6)
C10 C9 C8 121.4(6)
C9 C10 C11 121.0(5)
C10 C11 C6 117.4(5)
C10 C11 Ir1 129.1(4)
C6 C11 Ir1 113.5(4)
N2 C12 C13 122.4(5)
C12 C13 C14 119.4(6)
C15 C14 C13 118.8(6)
C14 C15 C16 120.5(6)
N2 C16 C15 119.7(5)
N2 C16 C17 113.5(5)
C15 C16 C17 126.8(5)
C18 C17 C22 120.2(5)
C18 C17 C16 123.5(5)
C22 C17 C16 116.3(5)
C19 C18 C17 119.8(6)
C18 C19 C20 120.2(6)
C21 C20 C19 120.6(6)
C22 C21 C20 120.7(6)
C21 C22 C17 118.3(5)
C21 C22 Ir1 128.0(4)
C17 C22 Ir1 113.7(4)
N3 C23 C24 110.0(5)
N3 C23 C26 123.9(5)
C24 C23 C26 126.1(5)
C25 C24 C23 106.6(5)
N4 C25 C24 106.4(5)
N4 C25 C27 121.9(5)
C24 C25 C27 131.7(5)
C28 C27 C32 118.7(5)
C28 C27 C25 119.7(5)
C32 C27 C25 121.6(5)
C27 C28 C29 120.8(6)
C30 C29 C28 119.6(6)
C29 C30 C31 120.5(6)
C30 C31 C32 119.7(6)
C27 C32 C31 120.7(6)

loop_
_geom_bond_atom_site_label_1
_geom_bond_atom_site_label_2
_geom_bond_distance
Ir1 C11 2.000(5)
Ir1 C22 2.007(6)
Ir1 N1 2.046(4)
Ir1 N2 2.051(4)
Ir1 N3 2.211(4)
Ir1 Cl1 2.4922(13)
N1 C1 1.345(7)
N1 C5 1.360(7)
N2 C12 1.347(7)
N2 C16 1.379(7)
N3 C23 1.345(7)
N3 N4 1.373(6)
N4 C25 1.349(8)
C1 C2 1.388(8)
C2 C3 1.376(8)
C3 C4 1.378(8)
C4 C5 1.403(8)
C5 C6 1.448(8)
C6 C7 1.415(8)
C6 C11 1.418(8)
C7 C8 1.383(8)
C8 C9 1.390(8)
C9 C10 1.390(8)
C10 C11 1.398(7)
C12 C13 1.369(8)
C13 C14 1.389(9)
C14 C15 1.378(9)
C15 C16 1.392(8)
C16 C17 1.465(8)
C17 C18 1.406(8)
C17 C22 1.416(8)
C18 C19 1.358(9)
C19 C20 1.390(9)
C20 C21 1.385(9)
C21 C22 1.378(8)
C23 C24 1.404(8)
C23 C26 1.496(8)
C24 C25 1.377(8)
C25 C27 1.474(7)
C27 C28 1.385(8)
C27 C32 1.388(8)
C28 C29 1.391(8)
C29 C30 1.373(9)
C30 C31 1.378(9)
C31 C32 1.388(8)
